data_2238383
loop_
_publ_author_name
'Starosta, Wojciech'
'Leciejewicz, Janusz'

_publ_section_title
;
 Triaqua(pyrazole-4-carboxylato-\k<i>N</i>^1^)lithium
;
_journal_coeditor_code KP2455
_journal_issue 8
_journal_name_full 'Acta Crystallographica Section E'
_journal_page_first m438
_journal_paper_doi 10.1107/S160053681301831X
_journal_volume 69
_journal_year 2013
_chemical_formula_iupac '[Li (C4 H3 N2 O2) (H2 O)3]'
_chemical_formula_moiety 'C4 H9 Li N2 O5'
_chemical_formula_sum 'C4 H9 Li N2 O5'
_chemical_formula_weight 172.07
_chemical_name_systematic
;
Triaqua(pyrazole-4-carboxylato-\k<i>N</i>^1^)lithium
;
_space_group_IT_number 33
_symmetry_cell_setting orthorhombic
_symmetry_space_group_name_Hall 'P 2c -2n'
_symmetry_space_group_name_H-M 'P n a 21'
_atom_sites_solution_hydrogens geom
_atom_sites_solution_primary direct
_atom_sites_solution_secondary difmap
_audit_creation_method SHELXL-97
_cell_angle_alpha 90.00
_cell_angle_beta 90.00
_cell_angle_gamma 90.00
_cell_formula_units_Z 4
_cell_length_a 7.2817(15)
_cell_length_b 6.9635(14)
_cell_length_c 15.186(3)
_cell_measurement_reflns_used 25
_cell_measurement_temperature 293(2)
_cell_measurement_theta_max 15
_cell_measurement_theta_min 6
_cell_volume 770.0(3)
_computing_cell_refinement 'KM-4 Software (Kuma, 1996)'
_computing_data_collection 'KM-4 Software (Kuma, 1996)'
_computing_data_reduction 'DATAPROC (Kuma, 2001)'
_computing_molecular_graphics 'SHELXTL (Sheldrick, 2008)'
_computing_publication_material 'SHELXTL (Sheldrick, 2008)'
_computing_structure_refinement 'SHELXL97 (Sheldrick, 2008)'
_computing_structure_solution 'SHELXS97 (Sheldrick, 2008)'
_diffrn_ambient_temperature 293(2)
_diffrn_measured_fraction_theta_full 0.991
_diffrn_measured_fraction_theta_max 0.991
_diffrn_measurement_device_type 'Kuma KM4 four-circle'
_diffrn_measurement_method 'profile data from \w/2\q scan'
_diffrn_radiation_monochromator graphite
_diffrn_radiation_source 'fine-focus sealed tube'
_diffrn_radiation_type MoK\a
_diffrn_radiation_wavelength 0.71073
_diffrn_reflns_av_R_equivalents 0.0000
_diffrn_reflns_av_sigmaI/netI 0.0265
_diffrn_reflns_limit_h_max 10
_diffrn_reflns_limit_h_min 0
_diffrn_reflns_limit_k_max 9
_diffrn_reflns_limit_k_min 0
_diffrn_reflns_limit_l_max 21
_diffrn_reflns_limit_l_min 0
_diffrn_reflns_number 1161
_diffrn_reflns_theta_full 30.07
_diffrn_reflns_theta_max 30.07
_diffrn_reflns_theta_min 2.68
_diffrn_standards_decay_% 5.94
_diffrn_standards_interval_count 200
_diffrn_standards_number 3
_exptl_absorpt_coefficient_mu 0.133
_exptl_absorpt_correction_T_max 0.98315
_exptl_absorpt_correction_T_min 0.96741
_exptl_absorpt_correction_type analytical
_exptl_absorpt_process_details '(<i>CrysAlis RED</i>; Oxford Diffraction, 2008)'
_exptl_crystal_colour colourless
_exptl_crystal_density_diffrn 1.484
_exptl_crystal_density_method 'not measured'
_exptl_crystal_description block
_exptl_crystal_F_000 360
_exptl_crystal_size_max 0.25
_exptl_crystal_size_mid 0.18
_exptl_crystal_size_min 0.12
_refine_diff_density_max 0.338
_refine_diff_density_min -0.439
_refine_ls_extinction_method none
_refine_ls_goodness_of_fit_ref 1.009
_refine_ls_hydrogen_treatment mixed
_refine_ls_matrix_type full
_refine_ls_number_parameters 133
_refine_ls_number_reflns 1161
_refine_ls_number_restraints 7
_refine_ls_restrained_S_all 1.007
_refine_ls_R_factor_all 0.0615
_refine_ls_R_factor_gt 0.0424
_refine_ls_shift/su_max 0.000
_refine_ls_shift/su_mean 0.000
_refine_ls_structure_factor_coef Fsqd
_refine_ls_weighting_details 'calc w=1/[\s^2^(Fo^2^)+(0.0972P)^2^+0.0000P] where P=(Fo^2^+2Fc^2^)/3'
_refine_ls_weighting_scheme calc
_refine_ls_wR_factor_gt 0.1088
_refine_ls_wR_factor_ref 0.1190
_reflns_number_gt 901
_reflns_number_total 1161
_reflns_threshold_expression I>2sigma(I)
_cod_data_source_file kp2455.cif
_cod_data_source_block I
_cod_original_sg_symbol_Hall 'P 2c -2n '
_cod_database_code 2238383
_cod_database_fobs_code 2238383

loop_
_symmetry_equiv_pos_as_xyz
'x, y, z'
'-x, -y, z+1/2'
'x+1/2, -y+1/2, z'
'-x+1/2, y+1/2, z+1/2'

loop_
_atom_site_type_symbol
_atom_site_label
_atom_site_fract_x
_atom_site_fract_y
_atom_site_fract_z
_atom_site_U_iso_or_equiv
_atom_site_adp_type
_atom_site_calc_flag
_atom_site_refinement_flags
_atom_site_occupancy
_atom_site_symmetry_multiplicity
O O2 0.5914(2) 0.4578(3) 0.32056(11) 0.0290(4) Uani d . 1 1
O O1 0.7088(2) 0.5037(3) 0.18706(12) 0.0332(4) Uani d . 1 1
N N2 0.1533(3) 0.4966(3) 0.10494(15) 0.0333(5) Uani d . 1 1
C C4 0.3883(2) 0.4946(3) 0.20198(14) 0.0217(4) Uani d . 1 1
N N1 0.0900(2) 0.5047(3) 0.18846(14) 0.0287(4) Uani d . 1 1
H H1 -0.0246 0.5103 0.2019 0.034 Uiso calc R 1 1
C C6 0.5766(3) 0.4856(3) 0.23794(14) 0.0214(4) Uani d . 1 1
C C3 0.3351(3) 0.4911(4) 0.11354(15) 0.0335(5) Uani d . 1 1
H H3 0.4167 0.4856 0.0665 0.040 Uiso calc R 1 1
C C5 0.2250(3) 0.5030(3) 0.24788(17) 0.0281(4) Uani d . 1 1
H H5 0.2115 0.5067 0.3088 0.034 Uiso calc R 1 1
Li Li1 0.0107(6) 0.4846(6) -0.0115(3) 0.0300(8) Uani d . 1 1
O O4 0.1074(2) 0.6710(3) -0.09637(13) 0.0299(4) Uani d D 1 1
O O3 -0.2382(2) 0.5471(3) 0.01447(13) 0.0319(4) Uani d D 1 1
O O5 0.0491(3) 0.2401(3) -0.06531(17) 0.0444(5) Uani d D 1 1
H H51 0.121(4) 0.161(4) -0.043(3) 0.044(10) Uiso d D 1 1
H H31 -0.277(5) 0.650(4) -0.005(3) 0.044(10) Uiso d D 1 1
H H42 0.043(4) 0.751(4) -0.123(2) 0.039(9) Uiso d D 1 1
H H52 -0.007(5) 0.177(7) -0.100(3) 0.073(14) Uiso d D 1 1
H H41 0.192(4) 0.631(5) -0.126(2) 0.040(8) Uiso d D 1 1
H H32 -0.275(6) 0.554(7) 0.0665(16) 0.055(12) Uiso d D 1 1

loop_
_atom_site_aniso_label
_atom_site_aniso_U_11
_atom_site_aniso_U_22
_atom_site_aniso_U_33
_atom_site_aniso_U_12
_atom_site_aniso_U_13
_atom_site_aniso_U_23
O2 0.0241(7) 0.0453(9) 0.0177(6) 0.0001(6) -0.0027(6) 0.0022(6)
O1 0.0169(7) 0.0595(11) 0.0230(8) 0.0000(6) 0.0001(6) 0.0051(7)
N2 0.0198(8) 0.0599(13) 0.0203(8) 0.0004(8) -0.0028(8) 0.0006(8)
C4 0.0149(7) 0.0327(10) 0.0176(9) 0.0008(6) -0.0011(7) 0.0013(7)
N1 0.0162(7) 0.0465(11) 0.0236(10) 0.0002(6) -0.0010(7) 0.0021(7)
C6 0.0160(7) 0.0279(8) 0.0203(9) 0.0007(6) -0.0023(7) 0.0007(7)
C3 0.0186(9) 0.0639(15) 0.0180(11) 0.0019(9) -0.0011(8) 0.0004(10)
C5 0.0175(8) 0.0458(12) 0.0210(9) 0.0004(8) -0.0010(8) 0.0012(8)
Li1 0.0259(15) 0.0370(18) 0.0270(18) 0.0004(14) 0.0000(16) 0.0022(15)
O4 0.0282(7) 0.0381(9) 0.0235(6) 0.0039(6) 0.0062(7) 0.0043(6)
O3 0.0277(7) 0.0433(9) 0.0248(8) 0.0045(6) 0.0015(6) 0.0026(8)
O5 0.0602(13) 0.0355(9) 0.0376(9) 0.0057(9) -0.0118(10) -0.0080(8)

loop_
_atom_type_symbol
_atom_type_description
_atom_type_scat_dispersion_real
_atom_type_scat_dispersion_imag
_atom_type_scat_source
C C 0.0033 0.0016 'International Tables Vol C Tables 4.2.6.8 and 6.1.1.4'
H H 0.0000 0.0000 'International Tables Vol C Tables 4.2.6.8 and 6.1.1.4'
Li Li -0.0003 0.0001 'International Tables Vol C Tables 4.2.6.8 and 6.1.1.4'
N N 0.0061 0.0033 'International Tables Vol C Tables 4.2.6.8 and 6.1.1.4'
O O 0.0106 0.0060 'International Tables Vol C Tables 4.2.6.8 and 6.1.1.4'

loop_
_geom_angle_atom_site_label_1
_geom_angle_atom_site_label_2
_geom_angle_atom_site_label_3
_geom_angle
C3 N2 N1 104.39(18)
C3 N2 Li1 125.9(2)
N1 N2 Li1 129.66(19)
C5 C4 C3 104.33(18)
C5 C4 C6 128.0(2)
C3 C4 C6 127.69(19)
C5 N1 N2 112.55(18)
C5 N1 H1 123.7
N2 N1 H1 123.7
O1 C6 O2 124.3(2)
O1 C6 C4 119.05(19)
O2 C6 C4 116.66(19)
N2 C3 C4 111.67(19)
N2 C3 H3 124.2
C4 C3 H3 124.2
N1 C5 C4 107.1(2)
N1 C5 H5 126.5
C4 C5 H5 126.5
O3 Li1 O5 115.6(2)
O3 Li1 O4 109.1(2)
O5 Li1 O4 104.9(2)
O3 Li1 N2 107.0(2)
O5 Li1 N2 109.3(2)
O4 Li1 N2 110.9(2)
Li1 O4 H42 124(2)
Li1 O4 H41 114(3)
H42 O4 H41 112(4)
Li1 O3 H31 117(3)
Li1 O3 H32 121(3)
H31 O3 H32 100(4)
Li1 O5 H51 121(3)
Li1 O5 H52 134(4)
H51 O5 H52 103(5)

loop_
_geom_bond_atom_site_label_1
_geom_bond_atom_site_label_2
_geom_bond_distance
_geom_bond_publ_flag
O2 C6 1.274(3) ?
O1 C6 1.240(3) ?
N2 C3 1.331(3) ?
N2 N1 1.350(3) ?
Li1 N2 2.053(5) y
C4 C5 1.379(3) ?
C4 C3 1.398(3) ?
C4 C6 1.478(3) ?
N1 C5 1.334(3) ?
N1 H1 0.8600 ?
C3 H3 0.9300 ?
C5 H5 0.9300 ?
Li1 O3 1.905(5) y
Li1 O5 1.909(4) y
Li1 O4 1.960(5) y
O4 H42 0.835(19) ?
O4 H41 0.813(19) ?
O3 H31 0.823(19) ?
O3 H32 0.84(2) ?
O5 H51 0.829(19) ?
O5 H52 0.80(2) ?

loop_
_geom_hbond_atom_site_label_D
_geom_hbond_atom_site_label_H
_geom_hbond_atom_site_label_A
_geom_hbond_site_symmetry_A
_geom_hbond_distance_DH
_geom_hbond_distance_HA
_geom_hbond_distance_DA
_geom_hbond_angle_DHA
O3 H32 O1 1_455 0.84(2) 1.87(3) 2.666(3) 159(4)
O4 H41 O2 2_664 0.813(19) 1.88(2) 2.684(2) 171(4)
O5 H52 O2 4_544 0.80(2) 2.04(3) 2.813(3) 163(5)
O4 H42 O2 4_554 0.835(19) 1.938(19) 2.770(3) 174(4)
O3 H31 O4 3_465 0.823(19) 2.05(3) 2.820(3) 156(4)
O5 H51 O3 3 0.829(19) 1.98(2) 2.804(3) 172(4)
N1 H1 O1 1_455 0.86 1.96 2.776(3) 159.3
